data_7108881
loop_
_publ_author_name
'Oksana Danylyuk'
'Vladimir P. Fedin'
'Volodymyr Sashuk'

_publ_section_title
;
 Kinetic trapping of the host-guest association intermediate and its
 transformation into a thermodynamic inclusion complex
;
_journal_issue 18
_journal_name_full 'Chemical communications (Cambridge, England)'
_journal_page_first 1859
_journal_page_last 1861
_journal_paper_doi 10.1039/c3cc37868c
_journal_volume 49
_journal_year 2013
_chemical_formula_sum 'C72 H134 Cl6 N28 O44'
_chemical_formula_weight 2308.9
_chemical_name_common 'cucurbit(6)uril/dimerized adrenaline inclusion complex'
_chemical_name_systematic
;
?
;
_space_group_IT_number 2
_symmetry_cell_setting triclinic
_symmetry_space_group_name_Hall '-P 1'
_symmetry_space_group_name_H-M 'P -1'
_atom_sites_solution_hydrogens geom
_atom_sites_solution_primary direct
_atom_sites_solution_secondary difmap
_audit_creation_method SHELXL-97
_cell_angle_alpha 79.1383(10)
_cell_angle_beta 72.6759(10)
_cell_angle_gamma 73.2359(10)
_cell_formula_units_Z 1
_cell_length_a 12.7909(2)
_cell_length_b 14.3424(2)
_cell_length_c 15.1838(3)
_cell_measurement_reflns_used 9874
_cell_measurement_temperature 100(2)
_cell_measurement_theta_max 27.88
_cell_measurement_theta_min 2.55
_cell_volume 2530.05(8)
_computing_cell_refinement 'Denzo and Scalepak (Otwinowski & Minor, 1997)'
_computing_data_collection 'Collect data collection software (Nonius B.V., 1998)'
_computing_data_reduction 'Denzo and Scalepak (Otwinowski & Minor, 1997)'
_computing_structure_refinement 'SHELXL-97 (Sheldrick, 2008)'
_computing_structure_solution 'SHELXS-97 (Sheldrick, 1990)'
_diffrn_ambient_temperature 100(2)
_diffrn_detector_area_resol_mean 8.3
_diffrn_measured_fraction_theta_full 0.987
_diffrn_measured_fraction_theta_max 0.987
_diffrn_measurement_device_type KappaApexII
_diffrn_measurement_method '\w scans'
_diffrn_radiation_monochromator graphite
_diffrn_radiation_source 'fine-focus sealed tube'
_diffrn_radiation_type MoK\a
_diffrn_radiation_wavelength 0.71073
_diffrn_reflns_av_R_equivalents 0.0216
_diffrn_reflns_av_sigmaI/netI 0.0332
_diffrn_reflns_limit_h_max 16
_diffrn_reflns_limit_h_min -16
_diffrn_reflns_limit_k_max 18
_diffrn_reflns_limit_k_min -15
_diffrn_reflns_limit_l_max 19
_diffrn_reflns_limit_l_min -14
_diffrn_reflns_number 36319
_diffrn_reflns_theta_full 27.88
_diffrn_reflns_theta_max 27.88
_diffrn_reflns_theta_min 2.77
_exptl_absorpt_coefficient_mu 0.275
_exptl_absorpt_correction_T_max 0.9470
_exptl_absorpt_correction_T_min 0.8978
_exptl_absorpt_correction_type multi-scan
_exptl_absorpt_process_details 'DENZO and SCALEPACK (Otwinowski & Minor 1997)'
_exptl_crystal_colour colourless
_exptl_crystal_density_diffrn 1.526
_exptl_crystal_density_method 'not measured'
_exptl_crystal_description block
_exptl_crystal_F_000 1232
_exptl_crystal_size_max 0.40
_exptl_crystal_size_mid 0.35
_exptl_crystal_size_min 0.20
_refine_diff_density_max 1.857
_refine_diff_density_min -1.604
_refine_diff_density_rms 0.093
_refine_ls_extinction_method none
_refine_ls_goodness_of_fit_ref 0.962
_refine_ls_hydrogen_treatment mixed
_refine_ls_matrix_type full
_refine_ls_number_parameters 787
_refine_ls_number_reflns 11915
_refine_ls_number_restraints 19
_refine_ls_restrained_S_all 0.961
_refine_ls_R_factor_all 0.0854
_refine_ls_R_factor_gt 0.0708
_refine_ls_shift/su_max 0.000
_refine_ls_shift/su_mean 0.000
_refine_ls_structure_factor_coef Fsqd
_refine_ls_weighting_details 'calc w=1/[\s^2^(Fo^2^)+(0.0982P)^2^+7.4914P] where P=(Fo^2^+2Fc^2^)/3'
_refine_ls_weighting_scheme calc
_refine_ls_wR_factor_gt 0.1837
_refine_ls_wR_factor_ref 0.1952
_reflns_number_gt 10060
_reflns_number_total 11915
_reflns_threshold_expression >2\s(I)
_cod_data_source_file c3cc37868c.txt
_cod_data_source_block q6_epi_5mhcl
_cod_depositor_comments
;
The following automatic conversions were performed:

'_symmetry_cell_setting' value 'Triclinic' changed to 'triclinic'
according to
/usr/data/users/saulius/automatic-downloads/retrospective/RSC/lib/dictionaries/cif_core.dic
dictionary named 'cif_core.dic' version 2.4.2 from 2011-04-26.

Automatic conversion script
Id: cif_fix_values 2281 2013-09-26 08:29:07Z andrius 
;
_cod_original_cell_volume 2530.04(7)
_cod_original_sg_symbol_H-M P-1
_cod_database_code 7108881

loop_
_symmetry_equiv_pos_as_xyz
'x, y, z'
'-x, -y, -z'

loop_
_atom_site_label
_atom_site_type_symbol
_atom_site_fract_x
_atom_site_fract_y
_atom_site_fract_z
_atom_site_U_iso_or_equiv
_atom_site_adp_type
_atom_site_occupancy
_atom_site_symmetry_multiplicity
_atom_site_calc_flag
_atom_site_refinement_flags
_atom_site_disorder_assembly
_atom_site_disorder_group
Cl2 Cl 0.19557(6) 0.03340(5) 0.24237(5) 0.02688(17) Uani 1 1 d . . .
O3X O 0.43997(18) 0.95347(14) 0.45434(14) 0.0220(4) Uani 1 1 d . . .
H3X H 0.4165 0.9317 0.5100 0.033 Uiso 1 1 calc R . .
O5X O 0.81902(19) 0.65655(17) -0.00320(15) 0.0278(5) Uani 1 1 d . . .
H5X H 0.8043 0.7179 -0.0062 0.042 Uiso 1 1 calc R . .
O1X O 0.41398(18) 0.60228(16) 0.49259(15) 0.0247(4) Uani 1 1 d . . .
H1X H 0.4837 0.5934 0.4853 0.037 Uiso 1 1 calc R . .
O4X O 0.86238(18) 0.46789(17) 0.05420(15) 0.0280(5) Uani 1 1 d . . .
H4X H 0.8624 0.4083 0.0621 0.042 Uiso 1 1 calc R . .
O2X O 0.47986(18) 1.01343(14) 0.27445(15) 0.0230(4) Uani 1 1 d . . .
H2X H 0.4859 1.0271 0.2172 0.035 Uiso 1 1 calc R . .
N2X N 0.2568(2) 0.82910(16) 0.16222(16) 0.0193(4) Uani 1 1 d . . .
H2X1 H 0.2138 0.7886 0.2007 0.023 Uiso 1 1 calc R . .
H2X2 H 0.2590 0.8744 0.1968 0.023 Uiso 1 1 calc R . .
N1X N 0.23813(18) 0.55249(16) 0.46636(16) 0.0165(4) Uani 1 1 d . . .
H1X1 H 0.2829 0.5072 0.4263 0.020 Uiso 1 1 calc R . .
H1X2 H 0.2581 0.5338 0.5217 0.020 Uiso 1 1 calc R . .
C13X C 0.5419(2) 0.64380(19) 0.15965(18) 0.0175(5) Uani 1 1 d . . .
C3X C 0.4166(2) 0.79901(19) 0.42929(18) 0.0164(5) Uani 1 1 d . . .
H3X1 H 0.4039 0.7766 0.4937 0.020 Uiso 1 1 calc R . .
C7X C 0.3870(2) 0.64045(18) 0.40783(19) 0.0176(5) Uani 1 1 d . . .
H7X H 0.4286 0.5921 0.3618 0.021 Uiso 1 1 calc R . .
C6X C 0.4571(2) 0.86279(19) 0.24135(18) 0.0176(5) Uani 1 1 d . . .
H6X H 0.4726 0.8847 0.1768 0.021 Uiso 1 1 calc R . .
C1X C 0.4591(2) 0.92217(18) 0.30271(19) 0.0168(5) Uani 1 1 d . . .
C12X C 0.6268(2) 0.6834(2) 0.09614(18) 0.0185(5) Uani 1 1 d . . .
H12X H 0.6121 0.7519 0.0774 0.022 Uiso 1 1 calc R . .
C5X C 0.4327(2) 0.77108(18) 0.27229(17) 0.0162(5) Uani 1 1 d . . .
C4X C 0.4139(2) 0.73900(18) 0.36724(17) 0.0148(5) Uani 1 1 d . . .
C18X C 0.2032(3) 0.8809(2) 0.0856(2) 0.0263(6) Uani 1 1 d . . .
H18A H 0.2501 0.9225 0.0435 0.039 Uiso 1 1 calc R . .
H18B H 0.1279 0.9215 0.1119 0.039 Uiso 1 1 calc R . .
H18C H 0.1962 0.8325 0.0513 0.039 Uiso 1 1 calc R . .
C16X C 0.4268(2) 0.70897(19) 0.20262(18) 0.0178(5) Uani 1 1 d . . .
H16X H 0.3770 0.6646 0.2379 0.021 Uiso 1 1 calc R . .
C8X C 0.2610(2) 0.65021(18) 0.42686(18) 0.0158(5) Uani 1 1 d . . .
H8X1 H 0.2182 0.6988 0.4714 0.019 Uiso 1 1 calc R . .
H8X2 H 0.2370 0.6728 0.3686 0.019 Uiso 1 1 calc R . .
C2X C 0.4378(2) 0.89076(19) 0.39735(19) 0.0169(5) Uani 1 1 d . . .
C11X C 0.7325(2) 0.6235(2) 0.06029(18) 0.0198(5) Uani 1 1 d . . .
C10X C 0.7559(2) 0.5221(2) 0.08838(19) 0.0220(5) Uani 1 1 d . . .
C9X C 0.1188(2) 0.5514(2) 0.4825(2) 0.0241(6) Uani 1 1 d . . .
H9X1 H 0.0706 0.5987 0.5260 0.036 Uiso 1 1 calc R . .
H9X2 H 0.1091 0.4857 0.5088 0.036 Uiso 1 1 calc R . .
H9X3 H 0.0975 0.5693 0.4236 0.036 Uiso 1 1 calc R . .
C15X C 0.6709(2) 0.4829(2) 0.1499(2) 0.0226(5) Uani 1 1 d . . .
H15X H 0.6854 0.4144 0.1687 0.027 Uiso 1 1 calc R . .
C17X C 0.3746(2) 0.7695(2) 0.12507(19) 0.0209(5) Uani 1 1 d . . .
H17A H 0.4225 0.8139 0.0882 0.025 Uiso 1 1 calc R . .
H17B H 0.3730 0.7251 0.0832 0.025 Uiso 1 1 calc R . .
C14X C 0.5645(2) 0.5430(2) 0.18453(19) 0.0205(5) Uani 1 1 d . . .
H14X H 0.5066 0.5148 0.2256 0.025 Uiso 1 1 calc R . .
Cl1 Cl 0.90016(10) 0.24633(8) 0.04862(8) 0.0505(3) Uani 1 1 d . . .
O3 O 0.33810(16) 0.44041(14) 0.31443(13) 0.0198(4) Uani 1 1 d . . .
O4 O -0.36713(15) 0.62182(13) 0.47036(13) 0.0172(4) Uani 1 1 d . . .
O5 O -0.20876(16) 0.46125(14) 0.33386(13) 0.0194(4) Uani 1 1 d . . .
O1 O 0.01755(17) 0.80457(15) 0.37926(16) 0.0247(4) Uani 1 1 d . . .
O6 O -0.03540(17) 0.23613(15) 0.40076(15) 0.0239(4) Uani 1 1 d . . .
O2 O 0.17535(16) 0.66133(14) 0.22211(14) 0.0204(4) Uani 1 1 d . . .
N9 N -0.15926(19) 0.60101(16) 0.24925(16) 0.0179(4) Uani 1 1 d . . .
N10 N -0.03337(19) 0.45726(16) 0.23000(15) 0.0167(4) Uani 1 1 d . . .
N8 N -0.28020(19) 0.72262(16) 0.35191(16) 0.0171(4) Uani 1 1 d . . .
N3 N -0.00445(19) 0.68080(16) 0.20666(16) 0.0181(4) Uani 1 1 d . . .
N7 N -0.32559(19) 0.75942(16) 0.49573(16) 0.0182(4) Uani 1 1 d . . .
N11 N 0.08513(19) 0.29988(17) 0.27297(17) 0.0198(5) Uani 1 1 d . . .
N4 N 0.12086(19) 0.53927(17) 0.18026(16) 0.0185(4) Uani 1 1 d . . .
N2 N -0.12132(19) 0.79729(17) 0.31483(18) 0.0212(5) Uani 1 1 d . . .
N12 N 0.1567(2) 0.20620(17) 0.38558(17) 0.0202(5) Uani 1 1 d . . .
C15 C -0.1407(2) 0.50211(19) 0.27676(17) 0.0168(5) Uani 1 1 d . . .
N6 N 0.31237(19) 0.28353(17) 0.34458(16) 0.0188(4) Uani 1 1 d . . .
C13 C -0.3276(2) 0.69399(18) 0.44193(18) 0.0153(5) Uani 1 1 d . . .
C5 C 0.2985(2) 0.3767(2) 0.30214(18) 0.0176(5) Uani 1 1 d . . .
N1 N -0.1727(2) 0.84219(17) 0.45623(17) 0.0206(5) Uani 1 1 d . . .
C4 C 0.2284(2) 0.4683(2) 0.16820(18) 0.0189(5) Uani 1 1 d . . .
H4A H 0.2877 0.5018 0.1639 0.023 Uiso 1 1 calc R . .
H4B H 0.2461 0.4407 0.1089 0.023 Uiso 1 1 calc R . .
C14 C -0.2685(2) 0.66857(19) 0.27668(18) 0.0165(5) Uani 1 1 d . . .
H14A H -0.3275 0.6314 0.2956 0.020 Uiso 1 1 calc R . .
H14B H -0.2822 0.7158 0.2222 0.020 Uiso 1 1 calc R . .
N5 N 0.23146(19) 0.38872(17) 0.24288(16) 0.0181(4) Uani 1 1 d . . .
C1 C -0.0819(2) 0.81342(18) 0.3840(2) 0.0195(5) Uani 1 1 d . . .
C9 C 0.0214(2) 0.5256(2) 0.16169(17) 0.0175(5) Uani 1 1 d . . .
H9 H 0.0375 0.5093 0.0970 0.021 Uiso 1 1 calc R . .
C16 C 0.0014(2) 0.35215(19) 0.2236(2) 0.0199(5) Uani 1 1 d . . .
H16A H -0.0659 0.3250 0.2485 0.024 Uiso 1 1 calc R . .
H16B H 0.0322 0.3410 0.1573 0.024 Uiso 1 1 calc R . .
C8 C -0.0647(2) 0.62611(19) 0.17720(18) 0.0171(5) Uani 1 1 d . . .
H8 H -0.0873 0.6592 0.1192 0.020 Uiso 1 1 calc R . .
C11 C 0.2551(2) 0.22587(19) 0.31512(19) 0.0189(5) Uani 1 1 d . . .
H11 H 0.3080 0.1647 0.2902 0.023 Uiso 1 1 calc R . .
C6 C -0.2787(2) 0.83979(19) 0.44115(19) 0.0183(5) Uani 1 1 d . . .
H6 H -0.3354 0.9044 0.4477 0.022 Uiso 1 1 calc R . .
C18 C 0.1638(2) 0.12822(19) 0.4604(2) 0.0208(5) Uani 1 1 d . . .
H180 H 0.2306 0.0744 0.4389 0.025 Uiso 1 1 calc R . .
H181 H 0.0959 0.1023 0.4760 0.025 Uiso 1 1 calc R . .
C12 C -0.3856(2) 0.7570(2) 0.59385(19) 0.0199(5) Uani 1 1 d . . .
H12A H -0.4276 0.8246 0.6076 0.024 Uiso 1 1 calc R . .
H12B H -0.4416 0.7176 0.6065 0.024 Uiso 1 1 calc R . .
C3 C 0.1044(2) 0.63037(19) 0.20499(17) 0.0168(5) Uani 1 1 d . . .
C7 C -0.2430(2) 0.81171(18) 0.34051(19) 0.0172(5) Uani 1 1 d . . .
H7 H -0.2795 0.8645 0.2980 0.021 Uiso 1 1 calc R . .
C17 C 0.0587(2) 0.24636(19) 0.3577(2) 0.0199(5) Uani 1 1 d . . .
C2 C -0.0496(2) 0.78242(18) 0.2229(2) 0.0199(5) Uani 1 1 d . . .
H2A H 0.0141 0.8129 0.2120 0.024 Uiso 1 1 calc R . .
H2B H -0.0934 0.8165 0.1771 0.024 Uiso 1 1 calc R . .
C10 C 0.2040(2) 0.29733(19) 0.23971(19) 0.0185(5) Uani 1 1 d . . .
H10 H 0.2377 0.2735 0.1771 0.022 Uiso 1 1 calc R . .
Cl3 Cl 0.4770(2) 0.2643(2) 0.12229(19) 0.0474(7) Uani 0.524(6) 1 d P . 1
O11W O 0.5422(8) 1.0594(8) 0.0970(6) 0.054(3) Uani 0.37 1 d P . 1
O12W O 0.4371(17) 1.1421(15) 0.1073(13) 0.047(5) Uani 0.15 1 d P . 1
O13W O 0.5622(17) 0.9827(14) 0.0036(11) 0.044(4) Uani 0.15 1 d P . 1
Cl3A Cl 0.5178(2) 1.05344(16) 0.05667(19) 0.0468(9) Uani 0.476(6) 1 d P . 2
O11A O 0.4950(8) 0.3069(9) 0.1149(7) 0.063(2) Uani 0.476(6) 1 d P . 2
O8W O -0.18992(18) 0.10951(15) 0.41890(16) 0.0238(4) Uani 1 1 d D . .
H8W1 H -0.203(4) 0.1669(17) 0.394(3) 0.036 Uiso 1 1 d D . .
H8W2 H -0.135(3) 0.081(3) 0.379(2) 0.036 Uiso 1 1 d D . .
H8W3 H -0.162(3) 0.104(3) 0.465(2) 0.036 Uiso 1 1 d D . .
O4W O 0.37247(19) 0.93432(15) 0.64454(16) 0.0251(4) Uani 1 1 d D . .
H4W1 H 0.344(3) 0.897(3) 0.687(2) 0.038 Uiso 1 1 d D . .
H4W2 H 0.419(3) 0.952(3) 0.661(3) 0.038 Uiso 1 1 d D . .
O7W O -0.0544(2) 0.01892(18) 0.29073(17) 0.0310(5) Uani 1 1 d D . .
H7W1 H 0.012(2) 0.025(3) 0.279(3) 0.046 Uiso 1 1 d D . .
H7W2 H -0.070(4) 0.026(3) 0.239(2) 0.046 Uiso 1 1 d D . .
O5W O 0.1246(2) 0.91054(17) 0.43688(17) 0.0316(5) Uani 1 1 d D . .
H5W1 H 0.087(3) 0.876(3) 0.428(3) 0.047 Uiso 1 1 d D . .
H5W2 H 0.158(4) 0.939(3) 0.388(2) 0.047 Uiso 1 1 d D . .
O6W O -0.2544(2) 0.9274(2) 0.11159(17) 0.0392(6) Uani 1 1 d D . .
H6W1 H -0.318(2) 0.965(3) 0.120(4) 0.059 Uiso 1 1 d D . .
H6W2 H -0.237(4) 0.884(3) 0.077(3) 0.059 Uiso 1 1 d D . .
O9W O -0.2747(3) 0.27986(18) 0.34694(18) 0.0375(6) Uani 1 1 d D . .
H9W1 H -0.274(4) 0.3356(19) 0.350(4) 0.056 Uiso 1 1 d D . .
H9W2 H -0.296(4) 0.277(4) 0.301(2) 0.056 Uiso 1 1 d D . .
O3W O 0.6714(3) 0.2214(2) 0.2060(2) 0.0444(6) Uani 1 1 d D . .
H3W1 H 0.608(3) 0.237(4) 0.194(4) 0.067 Uiso 1 1 d D . .
H3W2 H 0.724(4) 0.232(4) 0.161(3) 0.067 Uiso 1 1 d D . .
O2W O 0.9082(3) 0.0205(2) 0.1268(2) 0.0510(7) Uani 1 1 d D . .
H2W1 H 0.8353(18) 0.040(4) 0.143(4) 0.077 Uiso 1 1 d D . .
H2W2 H 0.925(5) 0.069(3) 0.087(3) 0.077 Uiso 1 1 d D . .
O10W O 0.6148(10) 0.3946(9) 0.0030(8) 0.063(4) Uiso 0.318(14) 1 d P A 1
O10A O 0.5308(9) 0.4338(7) 0.0125(7) 0.053(3) Uiso 0.341(7) 1 d P A -1
O1W O 0.8424(4) 0.8375(2) -0.0543(2) 0.0368(12) Uani 0.798(13) 1 d PD B 1
H1W1 H 0.823(6) 0.872(4) -0.100(3) 0.055 Uiso 0.798(13) 1 d PD B 1
H1W2 H 0.9129(19) 0.826(5) -0.064(5) 0.055 Uiso 0.798(13) 1 d PD B 1
O1WA O 0.753(3) 0.8553(14) -0.0556(13) 0.075(9) Uani 0.202(13) 1 d P B 2

loop_
_atom_site_aniso_label
_atom_site_aniso_U_11
_atom_site_aniso_U_22
_atom_site_aniso_U_33
_atom_site_aniso_U_23
_atom_site_aniso_U_13
_atom_site_aniso_U_12
Cl2 0.0303(4) 0.0213(3) 0.0319(4) -0.0069(3) -0.0110(3) -0.0054(3)
O3X 0.0257(10) 0.0210(9) 0.0232(10) -0.0084(8) -0.0081(8) -0.0059(8)
O5X 0.0265(11) 0.0309(11) 0.0260(11) -0.0004(9) -0.0038(9) -0.0120(9)
O1X 0.0220(10) 0.0281(10) 0.0255(10) 0.0053(8) -0.0107(8) -0.0090(8)
O4X 0.0216(10) 0.0305(11) 0.0266(11) 0.0002(9) -0.0038(8) -0.0031(8)
O2X 0.0312(11) 0.0148(9) 0.0276(10) 0.0041(7) -0.0120(9) -0.0122(8)
N2X 0.0213(11) 0.0166(10) 0.0223(11) -0.0026(8) -0.0074(9) -0.0060(8)
N1X 0.0159(10) 0.0154(10) 0.0195(10) -0.0018(8) -0.0044(8) -0.0062(8)
C13X 0.0193(12) 0.0194(12) 0.0160(11) -0.0039(9) -0.0059(9) -0.0058(10)
C3X 0.0148(11) 0.0197(12) 0.0157(11) -0.0028(9) -0.0057(9) -0.0038(9)
C7X 0.0137(11) 0.0143(11) 0.0233(13) 0.0023(9) -0.0052(9) -0.0035(9)
C6X 0.0192(12) 0.0177(12) 0.0172(12) -0.0003(9) -0.0057(9) -0.0065(9)
C1X 0.0158(12) 0.0124(11) 0.0242(13) -0.0001(9) -0.0077(10) -0.0053(9)
C12X 0.0221(13) 0.0205(12) 0.0158(11) -0.0011(9) -0.0069(10) -0.0081(10)
C5X 0.0179(12) 0.0159(11) 0.0149(11) -0.0013(9) -0.0040(9) -0.0050(9)
C4X 0.0139(11) 0.0130(11) 0.0167(11) -0.0015(9) -0.0028(9) -0.0034(9)
C18X 0.0283(15) 0.0243(14) 0.0274(14) 0.0029(11) -0.0128(12) -0.0061(11)
C16X 0.0188(12) 0.0182(12) 0.0180(12) -0.0036(9) -0.0052(10) -0.0058(9)
C8X 0.0165(12) 0.0141(11) 0.0182(11) 0.0010(9) -0.0073(9) -0.0050(9)
C2X 0.0140(11) 0.0178(12) 0.0212(12) -0.0049(9) -0.0074(9) -0.0029(9)
C11X 0.0194(13) 0.0284(14) 0.0147(11) -0.0018(10) -0.0050(10) -0.0104(10)
C10X 0.0228(14) 0.0265(14) 0.0165(12) -0.0032(10) -0.0063(10) -0.0041(11)
C9X 0.0163(13) 0.0270(14) 0.0318(15) -0.0007(11) -0.0071(11) -0.0104(11)
C15X 0.0252(14) 0.0198(12) 0.0214(13) -0.0017(10) -0.0055(11) -0.0045(10)
C17X 0.0217(13) 0.0224(13) 0.0197(12) -0.0043(10) -0.0064(10) -0.0050(10)
C14X 0.0230(13) 0.0214(13) 0.0182(12) -0.0036(10) -0.0031(10) -0.0086(10)
Cl1 0.0649(7) 0.0444(5) 0.0504(6) -0.0101(4) -0.0132(5) -0.0250(5)
O3 0.0195(9) 0.0234(9) 0.0203(9) -0.0048(7) -0.0045(7) -0.0101(7)
O4 0.0163(9) 0.0145(8) 0.0224(9) -0.0003(7) -0.0073(7) -0.0050(7)
O5 0.0210(9) 0.0183(9) 0.0192(9) -0.0008(7) -0.0037(7) -0.0079(7)
O1 0.0194(10) 0.0207(9) 0.0394(12) -0.0050(8) -0.0134(9) -0.0063(8)
O6 0.0204(10) 0.0224(10) 0.0319(11) -0.0024(8) -0.0089(8) -0.0079(8)
O2 0.0186(9) 0.0209(9) 0.0247(10) -0.0023(7) -0.0073(8) -0.0077(7)
N9 0.0163(11) 0.0168(10) 0.0194(11) 0.0011(8) -0.0037(8) -0.0053(8)
N10 0.0167(10) 0.0168(10) 0.0171(10) -0.0031(8) -0.0038(8) -0.0048(8)
N8 0.0211(11) 0.0147(10) 0.0191(11) -0.0010(8) -0.0073(8) -0.0085(8)
N3 0.0166(10) 0.0185(10) 0.0220(11) -0.0010(8) -0.0085(8) -0.0057(8)
N7 0.0201(11) 0.0172(10) 0.0206(11) -0.0040(8) -0.0077(9) -0.0060(8)
N11 0.0167(11) 0.0186(11) 0.0268(12) -0.0035(9) -0.0091(9) -0.0043(8)
N4 0.0166(11) 0.0209(11) 0.0212(11) -0.0052(9) -0.0074(8) -0.0048(8)
N2 0.0146(11) 0.0219(11) 0.0305(13) -0.0083(9) -0.0073(9) -0.0049(8)
N12 0.0189(11) 0.0174(10) 0.0265(12) -0.0027(9) -0.0088(9) -0.0046(8)
C15 0.0212(13) 0.0185(12) 0.0137(11) -0.0013(9) -0.0080(9) -0.0060(10)
N6 0.0188(11) 0.0202(11) 0.0222(11) -0.0054(9) -0.0108(9) -0.0046(8)
C13 0.0131(11) 0.0138(11) 0.0212(12) -0.0025(9) -0.0092(9) -0.0013(9)
C5 0.0116(11) 0.0224(12) 0.0172(12) -0.0057(10) -0.0006(9) -0.0028(9)
N1 0.0190(11) 0.0190(11) 0.0283(12) -0.0040(9) -0.0105(9) -0.0064(9)
C4 0.0173(12) 0.0219(12) 0.0171(12) -0.0032(10) -0.0037(9) -0.0044(10)
C14 0.0163(12) 0.0176(11) 0.0188(12) -0.0025(9) -0.0091(9) -0.0039(9)
N5 0.0178(11) 0.0200(11) 0.0199(11) -0.0054(8) -0.0068(8) -0.0059(8)
C1 0.0202(13) 0.0110(11) 0.0319(14) -0.0018(10) -0.0125(11) -0.0053(9)
C9 0.0190(12) 0.0232(12) 0.0131(11) -0.0018(9) -0.0064(9) -0.0072(10)
C16 0.0203(13) 0.0191(12) 0.0252(13) -0.0074(10) -0.0112(10) -0.0039(10)
C8 0.0160(12) 0.0215(12) 0.0156(11) 0.0017(9) -0.0067(9) -0.0074(9)
C11 0.0188(12) 0.0175(12) 0.0236(13) -0.0092(10) -0.0079(10) -0.0025(9)
C6 0.0183(12) 0.0138(11) 0.0263(13) -0.0023(10) -0.0118(10) -0.0028(9)
C18 0.0248(14) 0.0135(11) 0.0289(14) -0.0051(10) -0.0110(11) -0.0060(10)
C12 0.0141(12) 0.0235(13) 0.0230(13) -0.0070(10) -0.0056(10) -0.0023(10)
C3 0.0187(12) 0.0197(12) 0.0131(11) 0.0012(9) -0.0061(9) -0.0062(9)
C7 0.0170(12) 0.0122(11) 0.0242(13) 0.0002(9) -0.0095(10) -0.0034(9)
C17 0.0242(14) 0.0137(11) 0.0262(13) -0.0058(10) -0.0114(11) -0.0041(10)
C2 0.0190(13) 0.0130(11) 0.0278(14) 0.0033(10) -0.0083(10) -0.0054(9)
C10 0.0182(12) 0.0189(12) 0.0205(12) -0.0078(10) -0.0065(10) -0.0027(9)
Cl3 0.0384(12) 0.0496(15) 0.0475(11) -0.0126(10) 0.0001(8) -0.0079(10)
O11W 0.057(5) 0.096(8) 0.020(3) 0.012(4) -0.026(4) -0.033(5)
O12W 0.058(12) 0.053(11) 0.035(9) 0.025(8) -0.022(8) -0.027(9)
O13W 0.061(12) 0.049(10) 0.022(7) -0.001(7) -0.009(8) -0.016(9)
Cl3A 0.0481(13) 0.0486(12) 0.0398(14) 0.0107(9) -0.0075(10) -0.0200(9)
O11A 0.037(4) 0.076(7) 0.066(5) -0.026(5) 0.003(3) -0.004(4)
O8W 0.0237(10) 0.0221(10) 0.0291(11) -0.0048(8) -0.0094(8) -0.0071(8)
O4W 0.0262(11) 0.0213(10) 0.0336(11) -0.0029(8) -0.0160(9) -0.0061(8)
O7W 0.0274(11) 0.0338(12) 0.0319(12) -0.0059(10) -0.0112(10) -0.0028(9)
O5W 0.0427(14) 0.0315(12) 0.0333(12) 0.0037(9) -0.0189(10) -0.0239(10)
O6W 0.0460(15) 0.0453(15) 0.0243(12) 0.0073(10) -0.0175(11) -0.0068(12)
O9W 0.0584(17) 0.0277(12) 0.0327(13) 0.0019(10) -0.0223(12) -0.0129(11)
O3W 0.0531(18) 0.0328(13) 0.0504(17) -0.0063(12) -0.0072(13) -0.0207(13)
O2W 0.069(2) 0.0442(16) 0.0467(17) -0.0009(13) -0.0255(16) -0.0163(15)
O1W 0.044(3) 0.0313(17) 0.0343(18) 0.0063(12) -0.0125(15) -0.0123(15)
O1WA 0.11(2) 0.051(10) 0.059(11) 0.018(8) -0.007(11) -0.037(12)

loop_
_atom_type_symbol
_atom_type_description
_atom_type_scat_dispersion_real
_atom_type_scat_dispersion_imag
_atom_type_scat_source
C C 0.0033 0.0016 'International Tables Vol C Tables 4.2.6.8 and 6.1.1.4'
H H 0.0000 0.0000 'International Tables Vol C Tables 4.2.6.8 and 6.1.1.4'
O O 0.0106 0.0060 'International Tables Vol C Tables 4.2.6.8 and 6.1.1.4'
N N 0.0061 0.0033 'International Tables Vol C Tables 4.2.6.8 and 6.1.1.4'
Cl Cl 0.1484 0.1585 'International Tables Vol C Tables 4.2.6.8 and 6.1.1.4'

loop_
_geom_angle_atom_site_label_1
_geom_angle_atom_site_label_2
_geom_angle_atom_site_label_3
_geom_angle
_geom_angle_site_symmetry_1
_geom_angle_site_symmetry_3
C2X O3X H3X 109.5 . .
C11X O5X H5X 109.5 . .
C7X O1X H1X 109.5 . .
C10X O4X H4X 109.5 . .
C1X O2X H2X 109.5 . .
C18X N2X C17X 111.4(2) . .
C18X N2X H2X1 109.3 . .
C17X N2X H2X1 109.3 . .
C18X N2X H2X2 109.3 . .
C17X N2X H2X2 109.3 . .
H2X1 N2X H2X2 108.0 . .
C9X N1X C8X 113.4(2) . .
C9X N1X H1X1 108.9 . .
C8X N1X H1X1 108.9 . .
C9X N1X H1X2 108.9 . .
C8X N1X H1X2 108.9 . .
H1X1 N1X H1X2 107.7 . .
C14X C13X C12X 118.7(2) . .
C14X C13X C16X 119.9(2) . .
C12X C13X C16X 121.4(2) . .
C2X C3X C4X 120.6(2) . .
C2X C3X H3X1 119.7 . .
C4X C3X H3X1 119.7 . .
O1X C7X C8X 105.7(2) . .
O1X C7X C4X 114.5(2) . .
C8X C7X C4X 110.0(2) . .
O1X C7X H7X 108.8 . .
C8X C7X H7X 108.8 . .
C4X C7X H7X 108.8 . .
C1X C6X C5X 121.5(2) . .
C1X C6X H6X 119.2 . .
C5X C6X H6X 119.2 . .
O2X C1X C6X 122.7(2) . .
O2X C1X C2X 117.3(2) . .
C6X C1X C2X 120.0(2) . .
C11X C12X C13X 120.6(2) . .
C11X C12X H12X 119.7 . .
C13X C12X H12X 119.7 . .
C4X C5X C6X 118.2(2) . .
C4X C5X C16X 121.8(2) . .
C6X C5X C16X 120.0(2) . .
C5X C4X C3X 120.2(2) . .
C5X C4X C7X 122.2(2) . .
C3X C4X C7X 117.5(2) . .
N2X C18X H18A 109.5 . .
N2X C18X H18B 109.5 . .
H18A C18X H18B 109.5 . .
N2X C18X H18C 109.5 . .
H18A C18X H18C 109.5 . .
H18B C18X H18C 109.5 . .
C13X C16X C17X 109.1(2) . .
C13X C16X C5X 112.6(2) . .
C17X C16X C5X 113.5(2) . .
C13X C16X H16X 107.1 . .
C17X C16X H16X 107.1 . .
C5X C16X H16X 107.1 . .
N1X C8X C7X 108.4(2) . .
N1X C8X H8X1 110.0 . .
C7X C8X H8X1 110.0 . .
N1X C8X H8X2 110.0 . .
C7X C8X H8X2 110.0 . .
H8X1 C8X H8X2 108.4 . .
O3X C2X C3X 123.5(2) . .
O3X C2X C1X 117.1(2) . .
C3X C2X C1X 119.4(2) . .
O5X C11X C12X 124.0(3) . .
O5X C11X C10X 115.7(3) . .
C12X C11X C10X 120.3(2) . .
O4X C10X C15X 123.5(3) . .
O4X C10X C11X 117.6(3) . .
C15X C10X C11X 118.9(3) . .
N1X C9X H9X1 109.5 . .
N1X C9X H9X2 109.5 . .
H9X1 C9X H9X2 109.5 . .
N1X C9X H9X3 109.5 . .
H9X1 C9X H9X3 109.5 . .
H9X2 C9X H9X3 109.5 . .
C10X C15X C14X 120.7(3) . .
C10X C15X H15X 119.7 . .
C14X C15X H15X 119.7 . .
N2X C17X C16X 112.0(2) . .
N2X C17X H17A 109.2 . .
C16X C17X H17A 109.2 . .
N2X C17X H17B 109.2 . .
C16X C17X H17B 109.2 . .
H17A C17X H17B 107.9 . .
C13X C14X C15X 120.8(3) . .
C13X C14X H14X 119.6 . .
C15X C14X H14X 119.6 . .
C15 N9 C14 122.7(2) . .
C15 N9 C8 112.3(2) . .
C14 N9 C8 123.9(2) . .
C15 N10 C9 112.1(2) . .
C15 N10 C16 121.7(2) . .
C9 N10 C16 122.1(2) . .
C13 N8 C14 122.6(2) . .
C13 N8 C7 112.8(2) . .
C14 N8 C7 124.6(2) . .
C3 N3 C2 123.7(2) . .
C3 N3 C8 112.7(2) . .
C2 N3 C8 123.1(2) . .
C13 N7 C6 112.5(2) . .
C13 N7 C12 121.5(2) . .
C6 N7 C12 124.8(2) . .
C17 N11 C16 122.4(2) . .
C17 N11 C10 113.0(2) . .
C16 N11 C10 124.6(2) . .
C3 N4 C4 122.6(2) . .
C3 N4 C9 112.7(2) . .
C4 N4 C9 124.6(2) . .
C1 N2 C2 122.0(2) . .
C1 N2 C7 112.8(2) . .
C2 N2 C7 124.5(2) . .
C17 N12 C18 121.8(2) . .
C17 N12 C11 112.2(2) . .
C18 N12 C11 122.9(2) . .
O5 C15 N9 125.5(2) . .
O5 C15 N10 126.1(2) . .
N9 C15 N10 108.4(2) . .
C5 N6 C12 123.4(2) . 2_566
C5 N6 C11 113.2(2) . .
C12 N6 C11 123.2(2) 2_566 .
O4 C13 N8 125.8(2) . .
O4 C13 N7 125.6(2) . .
N8 C13 N7 108.5(2) . .
O3 C5 N6 126.3(3) . .
O3 C5 N5 125.3(3) . .
N6 C5 N5 108.4(2) . .
C1 N1 C6 112.9(2) . .
C1 N1 C18 123.3(2) . 2_566
C6 N1 C18 123.7(2) . 2_566
N4 C4 N5 113.4(2) . .
N4 C4 H4A 108.9 . .
N5 C4 H4A 108.9 . .
N4 C4 H4B 108.9 . .
N5 C4 H4B 108.9 . .
H4A C4 H4B 107.7 . .
N9 C14 N8 114.2(2) . .
N9 C14 H14A 108.7 . .
N8 C14 H14A 108.7 . .
N9 C14 H14B 108.7 . .
N8 C14 H14B 108.7 . .
H14A C14 H14B 107.6 . .
C5 N5 C4 121.3(2) . .
C5 N5 C10 111.9(2) . .
C4 N5 C10 122.4(2) . .
O1 C1 N1 127.1(3) . .
O1 C1 N2 125.0(3) . .
N1 C1 N2 107.9(2) . .
N10 C9 N4 114.3(2) . .
N10 C9 C8 103.6(2) . .
N4 C9 C8 102.9(2) . .
N10 C9 H9 111.8 . .
N4 C9 H9 111.8 . .
C8 C9 H9 111.8 . .
N11 C16 N10 113.6(2) . .
N11 C16 H16A 108.8 . .
N10 C16 H16A 108.8 . .
N11 C16 H16B 108.8 . .
N10 C16 H16B 108.8 . .
H16A C16 H16B 107.7 . .
N3 C8 N9 114.1(2) . .
N3 C8 C9 103.5(2) . .
N9 C8 C9 103.4(2) . .
N3 C8 H8 111.8 . .
N9 C8 H8 111.8 . .
C9 C8 H8 111.8 . .
N12 C11 N6 113.2(2) . .
N12 C11 C10 103.5(2) . .
N6 C11 C10 103.1(2) . .
N12 C11 H11 112.1 . .
N6 C11 H11 112.1 . .
C10 C11 H11 112.1 . .
N1 C6 N7 114.3(2) . .
N1 C6 C7 103.1(2) . .
N7 C6 C7 102.9(2) . .
N1 C6 H6 111.9 . .
N7 C6 H6 111.9 . .
C7 C6 H6 111.9 . .
N12 C18 N1 113.8(2) . 2_566
N12 C18 H180 108.8 . .
N1 C18 H180 108.8 2_566 .
N12 C18 H181 108.8 . .
N1 C18 H181 108.8 2_566 .
H180 C18 H181 107.7 . .
N6 C12 N7 113.7(2) 2_566 .
N6 C12 H12A 108.8 2_566 .
N7 C12 H12A 108.8 . .
N6 C12 H12B 108.8 2_566 .
N7 C12 H12B 108.8 . .
H12A C12 H12B 107.7 . .
O2 C3 N3 126.1(2) . .
O2 C3 N4 125.8(2) . .
N3 C3 N4 108.1(2) . .
N2 C7 N8 114.3(2) . .
N2 C7 C6 103.1(2) . .
N8 C7 C6 103.2(2) . .
N2 C7 H7 111.9 . .
N8 C7 H7 111.9 . .
C6 C7 H7 111.9 . .
O6 C17 N11 126.1(3) . .
O6 C17 N12 126.1(3) . .
N11 C17 N12 107.9(2) . .
N2 C2 N3 114.1(2) . .
N2 C2 H2A 108.7 . .
N3 C2 H2A 108.7 . .
N2 C2 H2B 108.7 . .
N3 C2 H2B 108.7 . .
H2A C2 H2B 107.6 . .
N11 C10 N5 114.5(2) . .
N11 C10 C11 103.0(2) . .
N5 C10 C11 103.1(2) . .
N11 C10 H10 111.8 . .
N5 C10 H10 111.8 . .
C11 C10 H10 111.8 . .
O11W O12W Cl3 108.3(11) . 1_565
H8W1 O8W H8W2 103(4) . .
H8W1 O8W H8W3 112(4) . .
H8W2 O8W H8W3 103(4) . .
H4W1 O4W H4W2 108(4) . .
H7W1 O7W H7W2 107(5) . .
H5W1 O5W H5W2 113(5) . .
H6W1 O6W H6W2 119(5) . .
H9W1 O9W H9W2 112(5) . .
H3W1 O3W H3W2 115(6) . .
H2W1 O2W H2W2 100(6) . .
H1W1 O1W H1W2 109(7) . .

loop_
_geom_bond_atom_site_label_1
_geom_bond_atom_site_label_2
_geom_bond_distance
_geom_bond_site_symmetry_2
O3X C2X 1.371(3) .
O3X H3X 0.8400 .
O5X C11X 1.369(3) .
O5X H5X 0.8400 .
O1X C7X 1.402(3) .
O1X H1X 0.8400 .
O4X C10X 1.360(3) .
O4X H4X 0.8400 .
O2X C1X 1.374(3) .
O2X H2X 0.8400 .
N2X C18X 1.494(4) .
N2X C17X 1.500(4) .
N2X H2X1 0.9200 .
N2X H2X2 0.9200 .
N1X C9X 1.476(3) .
N1X C8X 1.492(3) .
N1X H1X1 0.9200 .
N1X H1X2 0.9200 .
C13X C14X 1.391(4) .
C13X C12X 1.399(4) .
C13X C16X 1.527(4) .
C3X C2X 1.388(4) .
C3X C4X 1.404(3) .
C3X H3X1 0.9500 .
C7X C8X 1.518(4) .
C7X C4X 1.524(3) .
C7X H7X 1.0000 .
C6X C1X 1.386(4) .
C6X C5X 1.401(3) .
C6X H6X 0.9500 .
C1X C2X 1.391(4) .
C12X C11X 1.389(4) .
C12X H12X 0.9500 .
C5X C4X 1.398(3) .
C5X C16X 1.536(3) .
C18X H18A 0.9800 .
C18X H18B 0.9800 .
C18X H18C 0.9800 .
C16X C17X 1.528(4) .
C16X H16X 1.0000 .
C8X H8X1 0.9900 .
C8X H8X2 0.9900 .
C11X C10X 1.406(4) .
C10X C15X 1.386(4) .
C9X H9X1 0.9800 .
C9X H9X2 0.9800 .
C9X H9X3 0.9800 .
C15X C14X 1.393(4) .
C15X H15X 0.9500 .
C17X H17A 0.9900 .
C17X H17B 0.9900 .
C14X H14X 0.9500 .
O3 C5 1.231(3) .
O4 C13 1.231(3) .
O5 C15 1.227(3) .
O1 C1 1.223(3) .
O6 C17 1.222(4) .
O2 C3 1.227(3) .
N9 C15 1.373(3) .
N9 C14 1.446(3) .
N9 C8 1.451(3) .
N10 C15 1.373(3) .
N10 C9 1.452(3) .
N10 C16 1.457(3) .
N8 C13 1.358(3) .
N8 C14 1.447(3) .
N8 C7 1.452(3) .
N3 C3 1.366(3) .
N3 C2 1.443(3) .
N3 C8 1.447(3) .
N7 C13 1.365(3) .
N7 C6 1.455(3) .
N7 C12 1.458(4) .
N11 C17 1.370(4) .
N11 C16 1.440(3) .
N11 C10 1.444(3) .
N4 C3 1.368(3) .
N4 C4 1.440(3) .
N4 C9 1.454(3) .
N2 C1 1.373(4) .
N2 C2 1.440(4) .
N2 C7 1.449(3) .
N12 C17 1.375(4) .
N12 C18 1.440(4) .
N12 C11 1.448(4) .
N6 C5 1.356(4) .
N6 C12 1.446(3) 2_566
N6 C11 1.451(3) .
C5 N5 1.374(3) .
N1 C1 1.363(4) .
N1 C6 1.451(3) .
N1 C18 1.453(3) 2_566
C4 N5 1.450(4) .
C4 H4A 0.9900 .
C4 H4B 0.9900 .
C14 H14A 0.9900 .
C14 H14B 0.9900 .
N5 C10 1.464(3) .
C9 C8 1.550(4) .
C9 H9 1.0000 .
C16 H16A 0.9900 .
C16 H16B 0.9900 .
C8 H8 1.0000 .
C11 C10 1.551(4) .
C11 H11 1.0000 .
C6 C7 1.554(4) .
C6 H6 1.0000 .
C18 N1 1.453(3) 2_566
C18 H180 0.9900 .
C18 H181 0.9900 .
C12 N6 1.446(3) 2_566
C12 H12A 0.9900 .
C12 H12B 0.9900 .
C7 H7 1.0000 .
C2 H2A 0.9900 .
C2 H2B 0.9900 .
C10 H10 1.0000 .
Cl3 O12W 2.03(2) 1_545
O11W O12W 1.50(2) .
O12W Cl3 2.03(2) 1_565
O13W O13W 1.55(4) 2_675
O8W H8W1 0.831(19) .
O8W H8W2 0.840(19) .
O8W H8W3 0.852(19) .
O4W H4W1 0.824(19) .
O4W H4W2 0.835(19) .
O7W H7W1 0.842(19) .
O7W H7W2 0.842(19) .
O5W H5W1 0.832(19) .
O5W H5W2 0.841(19) .
O6W H6W1 0.819(19) .
O6W H6W2 0.828(19) .
O9W H9W1 0.812(19) .
O9W H9W2 0.827(19) .
O3W H3W1 0.85(2) .
O3W H3W2 0.83(2) .
O2W H2W1 0.86(2) .
O2W H2W2 0.87(2) .
O10W O10A 1.040(13) .
O1W H1W1 0.84(2) .
O1W H1W2 0.84(2) .
O1WA H1W1 1.01(7) .
